data_7712613
loop_
_publ_author_name
'Leng, Feng'
'Zhang, Xiao'
'Yu, Jie-Hui'

_publ_section_title
;
 Photocatalytic properties of iodometallates with <i>in situ</i>-generated
 organic bases as countercations.
;
_journal_issue 16
_journal_name_full 'Dalton transactions (Cambridge, England : 2003)'
_journal_page_first 5127
_journal_page_last 5140
_journal_paper_doi 10.1039/d2dt03589h
_journal_volume 52
_journal_year 2023
_chemical_formula_sum 'C38 H40 I12 N10 O4 Pb3'
_chemical_formula_weight 2845.170
_space_group_IT_number 2
_space_group_name_Hall '-P 1'
_space_group_name_H-M_alt 'P -1'
_symmetry_Int_Tables_number 2
_symmetry_space_group_name_Hall '-P 1'
_symmetry_space_group_name_H-M 'P -1'
_audit_creation_date 21-05-08
_audit_creation_method 'Created with Diamond (www.crystalimpact.com)'
_audit_update_record
;
2021-05-15 deposited with the CCDC.	2023-03-14 downloaded from the CCDC.
;
_cell_angle_alpha 78.374(2)
_cell_angle_beta 75.527(2)
_cell_angle_gamma 75.996(2)
_cell_formula_units_Z 1
_cell_length_a 9.0144(5)
_cell_length_b 11.7278(6)
_cell_length_c 16.6925(9)
_cell_volume 1639.14(15)
_refine_ls_R_factor_all 0.053
_cod_data_source_file d2dt03589h2.cif
_cod_data_source_block 1_CCDC3
_cod_depositor_comments 'Adding full bibliography for 7712610--7712613.cif.'
_cod_original_cell_volume 1639.1(2)
_cod_original_sg_symbol_Hall -P_1
_cod_database_code 7712613

loop_
_symmetry_equiv_pos_site_id
_symmetry_equiv_pos_as_xyz
1 'x, y, z'
2 '-x, -y, -z'

loop_
_atom_site_aniso_label
_atom_site_aniso_U_11
_atom_site_aniso_U_22
_atom_site_aniso_U_33
_atom_site_aniso_U_12
_atom_site_aniso_U_13
_atom_site_aniso_U_23
Pb1 0.0381(3) 0.0432(3) 0.0406(3) 0.00094(19) -0.00995(19) -0.0086(2)
Pb2 0.0519(2) 0.0450(2) 0.0477(2) 0.00814(16) -0.01353(16) -0.00874(16)
I1 0.0524(4) 0.0458(3) 0.0554(4) -0.0061(3) -0.0199(3) -0.0045(3)
I2 0.0429(3) 0.0469(3) 0.0498(3) 0.0074(3) -0.0157(3) -0.0080(3)
I3 0.0632(4) 0.0432(3) 0.0423(3) 0.0024(3) -0.0187(3) -0.0029(3)
I4 0.1165(8) 0.0469(5) 0.1035(7) 0.0117(5) -0.0103(6) -0.0186(5)
I5 0.0920(6) 0.0765(5) 0.0682(5) 0.0168(4) -0.0434(4) -0.0239(4)
I6 0.0584(4) 0.0686(5) 0.0609(4) -0.0048(3) -0.0093(3) -0.0184(4)
O1 0.078(5) 0.055(4) 0.050(4) 0.020(4) -0.008(4) -0.006(4)
O2 0.052(4) 0.045(4) 0.081(5) 0.008(3) -0.003(4) 0.009(4)
N1 0.046(4) 0.056(5) 0.046(4) 0.001(4) -0.013(3) -0.007(4)
N2 0.093(8) 0.071(7) 0.057(6) -0.018(6) -0.003(5) -0.002(5)
N3 0.066(5) 0.038(4) 0.048(4) -0.007(4) -0.014(4) 0.000(4)
N4 0.073(6) 0.039(4) 0.049(5) 0.016(4) -0.016(4) 0.004(4)
N5 0.048(4) 0.037(4) 0.049(4) 0.005(3) -0.008(3) 0.007(3)
C1 0.091(9) 0.070(7) 0.041(5) -0.024(7) -0.023(6) 0.017(5)
C2 0.070(6) 0.037(5) 0.045(5) 0.014(4) -0.019(5) 0.003(4)
C3 0.074(7) 0.061(7) 0.052(6) 0.008(6) -0.013(5) -0.012(5)
C4 0.061(6) 0.036(5) 0.046(5) 0.003(4) -0.010(4) -0.009(4)
C5 0.054(6) 0.050(6) 0.053(6) 0.003(4) -0.016(5) -0.005(5)
C6 0.047(5) 0.070(7) 0.054(6) -0.017(5) -0.005(4) -0.007(5)
C7 0.048(5) 0.054(6) 0.060(6) 0.009(5) -0.014(5) -0.003(5)
C8 0.052(6) 0.049(6) 0.062(6) 0.000(5) -0.006(5) -0.006(5)
C9 0.045(5) 0.038(5) 0.050(5) -0.005(4) -0.014(4) -0.003(4)
C10 0.055(6) 0.043(5) 0.051(5) -0.005(4) -0.012(4) 0.001(4)
C11 0.053(5) 0.047(5) 0.038(4) -0.005(4) -0.008(4) -0.003(4)
C12 0.050(5) 0.043(5) 0.046(5) -0.005(4) -0.012(4) -0.005(4)
C13 0.052(5) 0.046(5) 0.043(5) 0.001(4) -0.015(4) -0.005(4)
C14 0.054(5) 0.037(5) 0.043(5) 0.004(4) -0.011(4) -0.009(4)
C15 0.047(5) 0.053(6) 0.036(4) -0.006(4) -0.006(4) -0.006(4)
C16 0.043(6) 0.123(12) 0.064(7) 0.005(6) -0.028(5) 0.000(7)
C17 0.111(17) 0.34(5) 0.22(3) -0.05(2) -0.079(19) -0.12(3)
C18 0.055(5) 0.040(5) 0.043(5) 0.003(4) -0.013(4) -0.001(4)
C19 0.041(5) 0.054(6) 0.050(5) -0.004(4) -0.015(4) -0.002(4)

loop_
_atom_site_label
_atom_site_type_symbol
_atom_site_fract_x
_atom_site_fract_y
_atom_site_fract_z
_atom_site_occupancy
_atom_site_symmetry_multiplicity
_atom_site_Wyckoff_symbol
_atom_site_attached_hydrogens
_atom_site_calc_flag
_atom_site_thermal_displace_type
_atom_site_U_iso_or_equiv
Pb1 Pb 0.5000 0.5000 0.5000 1.000 1 h ? d Uani 0.04163(14)
Pb2 Pb 0.7373(0) 0.3563(0) 0.2713(0) 1.000 2 i ? d Uani 0.05059(14)
I1 I 0.3934(1) 0.3062(1) 0.4252(0) 1.000 2 i ? d Uani 0.05078(18)
I2 I 0.8442(1) 0.3374(1) 0.4641(0) 1.000 2 i ? d Uani 0.04825(17)
I3 I 0.5953(1) 0.6377(1) 0.3136(0) 1.000 2 i ? d Uani 0.05102(18)
I4 I 0.8393(1) 0.0920(1) 0.2549(1) 1.000 2 i ? d Uani 0.0953(3)
I5 I 0.6029(1) 0.4285(1) 0.1133(1) 1.000 2 i ? d Uani 0.0781(3)
I6 I 1.0648(1) 0.4012(1) 0.1871(0) 1.000 2 i ? d Uani 0.0634(2)
O1 O 0.4886(10) 1.0370(7) -0.1796(5) 1.000 2 i ? d Uani 0.068(2)
O2 O 0.2314(9) 0.8956(7) 0.1137(6) 1.000 2 i ? d Uani 0.067(2)
N1 N 0.7567(9) 0.7630(8) 0.0058(5) 1.000 2 i ? d Uani 0.0505(19)
N2 N 0.8234(14) 0.9486(10) -0.4695(7) 1.000 2 i ? d Uani 0.077(3)
H2A H 0.8959 0.9160 -0.5072 1.000 2 i ? calc Uiso 0.09200
N3 N 0.0978(10) 0.5548(7) 0.3494(5) 1.000 2 i ? d Uani 0.0520(19)
H3A H 0.1063 0.4844 0.3776 1.000 2 i ? calc Uiso 0.06200
N4 N 0.6919(11) 0.9063(7) -0.2411(5) 1.000 2 i ? d Uani 0.060(2)
H4A H 0.7587 0.8421 -0.2306 1.000 2 i ? calc Uiso 0.07200
N5 N 0.3242(9) 0.7051(7) 0.1678(5) 1.000 2 i ? d Uani 0.0499(19)
H5A H 0.4002 0.6453 0.1592 1.000 2 i ? calc Uiso 0.06000
C1 C 0.7131(16) 1.0450(11) -0.4913(7) 1.000 2 i ? d Uani 0.068(3)
H1A H 0.7188 1.0782 -0.5473 1.000 2 i ? calc Uiso 0.08200
C2 C 0.6014(13) 1.0898(9) -0.4345(6) 1.000 2 i ? d Uani 0.055(3)
H2B H 0.5245 1.1521 -0.4515 1.000 2 i ? calc Uiso 0.06600
C3 C 0.5895(15) 1.0517(11) -0.3518(7) 1.000 2 i ? d Uani 0.066(3)
H3B H 0.5088 1.0887 -0.3128 1.000 2 i ? calc Uiso 0.07900
C4 C 0.6996(12) 0.9567(8) -0.3266(6) 1.000 2 i ? d Uani 0.050(2)
C5 C 0.8161(12) 0.9049(10) -0.3861(7) 1.000 2 i ? d Uani 0.054(2)
H5B H 0.8907 0.8399 -0.3701 1.000 2 i ? calc Uiso 0.06500
C6 C -0.0287(12) 0.6357(11) 0.3741(7) 1.000 2 i ? d Uani 0.057(3)
H6A H -0.1066 0.6163 0.4197 1.000 2 i ? calc Uiso 0.06900
C7 C -0.0406(12) 0.7479(10) 0.3304(7) 1.000 2 i ? d Uani 0.058(3)
H7A H -0.1272 0.8061 0.3474 1.000 2 i ? calc Uiso 0.06900
C8 C 0.0710(12) 0.7771(10) 0.2624(7) 1.000 2 i ? d Uani 0.058(3)
H8A H 0.0601 0.8539 0.2330 1.000 2 i ? calc Uiso 0.06900
C9 C 0.2034(11) 0.6893(8) 0.2374(6) 1.000 2 i ? d Uani 0.045(2)
C10 C 0.2127(12) 0.5762(9) 0.2836(6) 1.000 2 i ? d Uani 0.052(2)
H10A H 0.2979 0.5159 0.2689 1.000 2 i ? calc Uiso 0.06200
C11 C 0.6251(11) 0.7515(9) 0.0649(6) 1.000 2 i ? d Uani 0.048(2)
H11A H 0.6323 0.7083 0.1175 1.000 2 i ? calc Uiso 0.05700
C12 C 0.4809(11) 0.8037(9) 0.0469(6) 1.000 2 i ? d Uani 0.047(2)
C13 C 0.4705(12) 0.8674(9) -0.0316(6) 1.000 2 i ? d Uani 0.048(2)
H13A H 0.3733 0.9038 -0.0438 1.000 2 i ? calc Uiso 0.05800
C14 C 0.6056(11) 0.8765(8) -0.0917(6) 1.000 2 i ? d Uani 0.047(2)
C15 C 0.7481(11) 0.8231(9) -0.0707(6) 1.000 2 i ? d Uani 0.047(2)
H15A H 0.8399 0.8289 -0.1105 1.000 2 i ? calc Uiso 0.05600
C16 C 0.9119(13) 0.7037(15) 0.0259(8) 1.000 2 i ? d Uani 0.079(4)
H16A H 0.9002 0.6379 0.0711 1.000 2 i ? calc Uiso 0.09500
H16B H 0.9823 0.6729 -0.0227 1.000 2 i ? calc Uiso 0.09500
C17 C 0.973(3) 0.790(3) 0.050(2) 1.000 2 i ? d Uani 0.204(16)
H17A H 1.0735 0.7535 0.0636 1.000 2 i ? calc Uiso 0.30600
H17B H 0.9030 0.8197 0.0983 1.000 2 i ? calc Uiso 0.30600
H17C H 0.9852 0.8542 0.0049 1.000 2 i ? calc Uiso 0.30600
C18 C 0.5914(12) 0.9486(8) -0.1759(6) 1.000 2 i ? d Uani 0.049(2)
C19 C 0.3316(11) 0.8063(9) 0.1128(6) 1.000 2 i ? d Uani 0.049(2)

loop_
_atom_type_symbol
_atom_type_oxidation_number
_atom_type_radius_bond
Pb ? 1.200
I ? 1.200
O ? 1.200
N ? 1.200
H ? 1.200
C ? 1.200

loop_
_geom_angle_atom_site_label_1
_geom_angle_atom_site_label_2
_geom_angle_atom_site_label_3
_geom_angle_site_symmetry_1
_geom_angle_site_symmetry_2
_geom_angle_site_symmetry_3
_geom_angle
_geom_angle_publ_flag
I2 Pb1 I2 2_666 . . 180.00 no
I2 Pb1 I3 2_666 . . 94.02(2) no
I2 Pb1 I3 . . . 85.98(2) no
I2 Pb1 I3 2_666 . 2_666 85.98(2) no
I2 Pb1 I3 . . 2_666 94.02(2) no
I3 Pb1 I3 . . 2_666 180.0() no
I2 Pb1 I1 2_666 . . 94.25(2) no
I2 Pb1 I1 . . . 85.75(2) no
I3 Pb1 I1 . . . 89.80(2) no
I3 Pb1 I1 2_666 . . 90.20(2) no
I2 Pb1 I1 2_666 . 2_666 85.75(2) no
I2 Pb1 I1 . . 2_666 94.25(2) no
I3 Pb1 I1 . . 2_666 90.20(2) no
I3 Pb1 I1 2_666 . 2_666 89.80(2) no
I1 Pb1 I1 . . 2_666 180.00(2) no
I5 Pb2 I6 . . . 96.23(3) no
I5 Pb2 I4 . . . 95.15(3) no
I6 Pb2 I4 . . . 91.89(3) no
I5 Pb2 I3 . . . 88.62(2) no
I6 Pb2 I3 . . . 94.04(2) no
I4 Pb2 I3 . . . 172.59(3) no
Pb1 I3 Pb2 . . . 81.95(2) no
C15 N1 C11 . . . 120.8(8) no
C15 N1 C16 . . . 120.1(9) no
C11 N1 C16 . . . 119.1(9) no
C1 N2 C5 . . . 118.6(11) no
C6 N3 C10 . . . 124.1(9) no
C18 N4 C4 . . . 126.2(8) no
C19 N5 C9 . . . 125.5(8) no
C2 C1 N2 . . . 120.(1) no
C1 C2 C3 . . . 123.8(10) no
C2 C3 C4 . . . 118.2(10) no
C5 C4 C3 . . . 118.8(10) no
C5 C4 N4 . . . 118.8(9) no
C3 C4 N4 . . . 122.3(9) no
C4 C5 N2 . . . 120.3(10) no
N3 C6 C7 . . . 117.9(9) no
C8 C7 C6 . . . 121.7(10) no
C7 C8 C9 . . . 119.1(10) no
C10 C9 N5 . . . 116.7(8) no
C10 C9 C8 . . . 117.8(9) no
N5 C9 C8 . . . 125.4(9) no
N3 C10 C9 . . . 119.4(9) no
N1 C11 C12 . . . 119.8(9) no
C11 C12 C13 . . . 120.0(9) no
C11 C12 C19 . . . 122.1(9) no
C13 C12 C19 . . . 117.5(9) no
C14 C13 C12 . . . 119.6(9) no
C13 C14 C15 . . . 118.5(9) no
C13 C14 C18 . . . 118.5(9) no
C15 C14 C18 . . . 122.9(9) no
N1 C15 C14 . . . 121.4(9) no
C17 C16 N1 . . . 108.0(16) no
O1 C18 N4 . . . 125.3(9) no
O1 C18 C14 . . . 118.9(9) no
N4 C18 C14 . . . 115.7(8) no
O2 C19 N5 . . . 125.4(9) no
O2 C19 C12 . . . 119.4(9) no
N5 C19 C12 . . . 115.2(8) no

loop_
_geom_bond_atom_site_label_1
_geom_bond_atom_site_label_2
_geom_bond_site_symmetry_1
_geom_bond_site_symmetry_2
_geom_bond_distance
_geom_bond_publ_flag
Pb1 I2 . 2_666 3.2077(6) no
Pb1 I2 . . 3.2077(6) no
Pb1 I3 . . 3.2149(6) no
Pb1 I3 . 2_666 3.2149(6) no
Pb1 I1 . . 3.2330(7) no
Pb1 I1 . 2_666 3.2330(7) no
Pb2 I5 . . 3.0562(9) no
Pb2 I6 . . 3.0571(9) no
Pb2 I4 . . 3.0604(10) no
Pb2 I3 . . 3.3874(7) no
O1 C18 . . 1.214(12) no
O2 C19 . . 1.206(12) no
N1 C15 . . 1.339(12) no
N1 C11 . . 1.356(13) no
N1 C16 . . 1.491(13) no
N2 C1 . . 1.368(17) no
N2 C5 . . 1.373(15) no
N3 C6 . . 1.330(14) no
N3 C10 . . 1.337(13) no
N4 C18 . . 1.326(13) no
N4 C4 . . 1.422(13) no
N5 C19 . . 1.351(13) no
N5 C9 . . 1.396(12) no
C1 C2 . . 1.287(16) no
C2 C3 . . 1.350(15) no
C3 C4 . . 1.374(15) no
C4 C5 . . 1.368(14) no
C6 C7 . . 1.364(16) no
C7 C8 . . 1.362(15) no
C8 C9 . . 1.411(14) no
C9 C10 . . 1.388(13) no
C11 C12 . . 1.375(14) no
C12 C13 . . 1.384(14) no
C12 C19 . . 1.509(14) no
C13 C14 . . 1.382(14) no
C14 C15 . . 1.383(14) no
C14 C18 . . 1.504(13) no
C16 C17 . . 1.43(3) no

loop_
_cod_changelog_entry_id
_cod_changelog_entry_author
_cod_changelog_entry_date
_cod_changelog_entry_text
1 'Vaitkus, Antanas' 2024-11-19T13:43:12+02:00
;
 Renamed data items '_geom_angle_atom_site_symbol_1',
 '_geom_angle_atom_site_symbol_2', '_geom_angle_atom_site_symbol_3',
 '_geom_bond_atom_site_symbol_1', '_geom_bond_atom_site_symbol_2',
 to '_geom_angle_atom_site_label_1', '_geom_angle_atom_site_label_2',
 '_geom_angle_atom_site_label_3', '_geom_bond_atom_site_label_1',
 '_geom_bond_atom_site_label_2' respectively.
;
